data_4065729
loop_
_publ_author_name
'Lee, Way-Zen'
'Tseng, Huan-Sheng'
'Wang, Tzu-Li'
'Tsai, Hui-Lien'
'Kuo, Ting-Shen'

_publ_contact_author 'Way-Zen Lee'
_publ_section_title
;
 Bioinspired Catalytic Conjugate Additions of Thiophenols to \a,\b-Enones
 by a Disubstituted Benzoate-Bridged Nickel Mimic for the Active Site of
 Urease
;
_journal_issue 13
_journal_name_full Organometallics
_journal_page_first 2874
_journal_paper_doi 10.1021/om100103u
_journal_volume 29
_journal_year 2010
_chemical_formula_moiety 'C41 H46 Cl2 N7 Ni2 O13'
_chemical_formula_sum 'C41 H46 Cl2 N7 Ni2 O13'
_chemical_formula_weight 1033.17
_chemical_name_systematic
;
 ?
;
_space_group_IT_number 15
_symmetry_cell_setting monoclinic
_symmetry_space_group_name_Hall '-C 2yc'
_symmetry_space_group_name_H-M 'C 1 2/c 1'
_atom_sites_solution_hydrogens geom
_atom_sites_solution_primary direct
_atom_sites_solution_secondary difmap
_audit_creation_method SHELXL-97
_cell_angle_alpha 90.00
_cell_angle_beta 114.5660(10)
_cell_angle_gamma 90.00
_cell_formula_units_Z 4
_cell_length_a 30.6691(5)
_cell_length_b 9.5065(2)
_cell_length_c 18.3372(4)
_cell_measurement_reflns_used 0
_cell_measurement_temperature 200(2)
_cell_measurement_theta_max 0
_cell_measurement_theta_min 0
_cell_volume 4862.38(17)
_computing_cell_refinement 'HKL Scalepack (Otwinowski & Minor 1997)'
_computing_data_collection 'Collect (Nonius BV, 1997-2000)'
_computing_data_reduction 'HKL Denzo and Scalepack (O & M 1997)'
_computing_molecular_graphics 'Ortep-3 for Windows (Farrugia, 1997)'
_computing_publication_material 'WinGX publication routines (Farrugia, 1999)'
_computing_structure_refinement 'SHELXL-97 (Sheldrick, 1997)'
_computing_structure_solution 'SHELXS-86 (Sheldrick, 1986)'
_diffrn_ambient_temperature 200(2)
_diffrn_measured_fraction_theta_full 0.974
_diffrn_measured_fraction_theta_max 0.974
_diffrn_radiation_monochromator graphite
_diffrn_radiation_source 'fine-focus sealed tube'
_diffrn_radiation_type MoK\a
_diffrn_radiation_wavelength 0.71073
_diffrn_reflns_av_R_equivalents 0.0295
_diffrn_reflns_av_sigmaI/netI 0.0277
_diffrn_reflns_limit_h_max 35
_diffrn_reflns_limit_h_min -36
_diffrn_reflns_limit_k_max 11
_diffrn_reflns_limit_k_min -11
_diffrn_reflns_limit_l_max 21
_diffrn_reflns_limit_l_min -21
_diffrn_reflns_number 17677
_diffrn_reflns_theta_full 25.01
_diffrn_reflns_theta_max 25.01
_diffrn_reflns_theta_min 1.46
_exptl_absorpt_coefficient_mu 0.951
_exptl_absorpt_correction_T_max 0.8705
_exptl_absorpt_correction_T_min 0.6583
_exptl_absorpt_correction_type multi-scan
_exptl_crystal_colour purple
_exptl_crystal_density_diffrn 1.411
_exptl_crystal_density_method 'not measured'
_exptl_crystal_description prism
_exptl_crystal_F_000 2140
_exptl_crystal_size_max 0.48
_exptl_crystal_size_mid 0.30
_exptl_crystal_size_min 0.15
_refine_diff_density_max 0.701
_refine_diff_density_min -0.980
_refine_diff_density_rms 0.128
_refine_ls_extinction_method none
_refine_ls_goodness_of_fit_ref 1.111
_refine_ls_hydrogen_treatment constr
_refine_ls_matrix_type full
_refine_ls_number_parameters 314
_refine_ls_number_reflns 4185
_refine_ls_number_restraints 0
_refine_ls_restrained_S_all 1.111
_refine_ls_R_factor_all 0.0780
_refine_ls_R_factor_gt 0.0664
_refine_ls_shift/su_max 0.006
_refine_ls_shift/su_mean 0.069
_refine_ls_structure_factor_coef Fsqd
_refine_ls_weighting_details 'calc w=1/[\s^2^(Fo^2^)+(0.1561P)^2^+1.4979P] where P=(Fo^2^+2Fc^2^)/3'
_refine_ls_weighting_scheme calc
_refine_ls_wR_factor_gt 0.2044
_refine_ls_wR_factor_ref 0.2175
_reflns_number_gt 3324
_reflns_number_total 4185
_reflns_threshold_expression >2sigma(I)
_cod_data_source_file om100103u_si_002.cif
_cod_data_source_block 737500
_cod_original_sg_symbol_H-M 'C 2/c'
_cod_database_code 4065729

loop_
_symmetry_equiv_pos_as_xyz
'x, y, z'
'-x, y, -z+1/2'
'x+1/2, y+1/2, z'
'-x+1/2, y+1/2, -z+1/2'
'-x, -y, -z'
'x, -y, z-1/2'
'-x+1/2, -y+1/2, -z'
'x+1/2, -y+1/2, z-1/2'

loop_
_atom_site_label
_atom_site_type_symbol
_atom_site_fract_x
_atom_site_fract_y
_atom_site_fract_z
_atom_site_U_iso_or_equiv
_atom_site_adp_type
_atom_site_occupancy
_atom_site_symmetry_multiplicity
_atom_site_calc_flag
_atom_site_refinement_flags
_atom_site_disorder_assembly
_atom_site_disorder_group
C1 C 0.0466(2) 0.5007(6) 0.1539(4) 0.0828(14) Uani 1 1 d . . .
H1 H 0.0188 0.4809 0.1605 0.099 Uiso 1 1 calc R . .
C2 C 0.0454(3) 0.5975(7) 0.0971(5) 0.113(2) Uani 1 1 d . . .
H2 H 0.0170 0.6442 0.0665 0.135 Uiso 1 1 calc R . .
C3 C 0.0855(3) 0.6245(9) 0.0857(5) 0.131(3) Uani 1 1 d . . .
H3 H 0.0846 0.6892 0.0470 0.158 Uiso 1 1 calc R . .
C4 C 0.1277(3) 0.5564(7) 0.1313(4) 0.0970(17) Uani 1 1 d . . .
H4 H 0.1554 0.5728 0.1237 0.116 Uiso 1 1 calc R . .
C5 C 0.1275(2) 0.4613(5) 0.1898(3) 0.0758(13) Uani 1 1 d . . .
C6 C 0.17228(19) 0.3889(5) 0.2452(4) 0.0764(14) Uani 1 1 d . . .
H6A H 0.1919 0.3663 0.2167 0.092 Uiso 1 1 calc R . .
H6B H 0.1906 0.4511 0.2893 0.092 Uiso 1 1 calc R . .
C7 C 0.19857(19) 0.2067(6) 0.3514(4) 0.0778(15) Uani 1 1 d . . .
H7A H 0.2205 0.2834 0.3768 0.093 Uiso 1 1 calc R . .
H7B H 0.2164 0.1334 0.3389 0.093 Uiso 1 1 calc R . .
C8 C 0.1790(2) 0.1493(6) 0.4090(3) 0.0805(13) Uani 1 1 d . . .
C9 C 0.2078(2) 0.0722(6) 0.4769(4) 0.0943(19) Uani 1 1 d . . .
H9 H 0.2391 0.0493 0.4860 0.113 Uiso 1 1 calc R . .
C10 C 0.1895(4) 0.0315(7) 0.5289(4) 0.115(3) Uani 1 1 d . . .
H10 H 0.2085 -0.0176 0.5751 0.138 Uiso 1 1 calc R . .
C11 C 0.1431(3) 0.0624(7) 0.5137(4) 0.102(2) Uani 1 1 d . . .
H11 H 0.1301 0.0344 0.5491 0.122 Uiso 1 1 calc R . .
C12 C 0.1163(2) 0.1343(5) 0.4463(3) 0.0725(13) Uani 1 1 d . . .
H12 H 0.0843 0.1515 0.4348 0.087 Uiso 1 1 calc R . .
C13 C 0.14290(17) 0.1486(5) 0.2119(3) 0.0644(12) Uani 1 1 d . . .
H13A H 0.1703 0.1025 0.2089 0.077 Uiso 1 1 calc R . .
H13B H 0.1250 0.1947 0.1609 0.077 Uiso 1 1 calc R . .
C14 C 0.11143(16) 0.0392(4) 0.2260(3) 0.0601(11) Uani 1 1 d . . .
H14A H 0.0997 -0.0277 0.1822 0.072 Uiso 1 1 calc R . .
H14B H 0.1292 -0.0114 0.2755 0.072 Uiso 1 1 calc R . .
C15 C 0.03696(15) 0.0378(4) 0.2420(2) 0.0516(9) Uani 1 1 d . . .
C16 C 0.0000 0.1124(5) 0.2500 0.0472(12) Uani 1 2 d S . .
C17 C 0.0000 0.2717(6) 0.2500 0.0516(14) Uani 1 2 d S . .
C18 C 0.0366(2) -0.1079(5) 0.2419(4) 0.0809(17) Uani 1 1 d . . .
H18 H 0.0612 -0.1575 0.2364 0.097 Uiso 1 1 calc R . .
C19 C 0.0000 -0.1785(7) 0.2500 0.099(3) Uani 1 2 d S . .
H19 H 0.0000 -0.2763 0.2500 0.119 Uiso 1 2 calc SR . .
Ni1 Ni 0.101163(17) 0.30777(5) 0.29808(3) 0.0479(3) Uani 1 1 d . . .
Cl1 Cl 0.27655(6) 0.27863(16) 0.18757(14) 0.1025(6) Uani 1 1 d . . .
N1 N 0.08762(13) 0.4347(4) 0.1999(2) 0.0613(9) Uani 1 1 d . B .
N2 N 0.16013(13) 0.2570(4) 0.2772(2) 0.0591(9) Uani 1 1 d . B .
N3 N 0.13416(14) 0.1823(4) 0.3948(2) 0.0591(9) Uani 1 1 d . B .
O1 O 0.07170(10) 0.1160(3) 0.23100(17) 0.0527(7) Uani 1 1 d . B .
O2 O 0.03682(11) 0.3347(3) 0.2960(2) 0.0633(8) Uani 1 1 d . B .
O4 O 0.2528(2) 0.1694(5) 0.2009(4) 0.1321(19) Uani 1 1 d . A .
O5 O 0.2488(3) 0.3864(8) 0.1438(5) 0.178(3) Uani 1 1 d . A .
O6 O 0.3220(8) 0.276(3) 0.204(2) 0.250(15) Uani 0.60 1 d P A 1
O6' O 0.2730(10) 0.187(2) 0.1134(17) 0.198(12) Uani 0.40 1 d P A 2
O7 O 0.2954(4) 0.3490(12) 0.2728(7) 0.169(4) Uani 0.65 1 d P A 3
O7' O 0.3158(16) 0.242(4) 0.176(3) 0.19(2) Uani 0.35 1 d P A 4
N4 N 0.1232(8) 0.481(2) 0.3770(15) 0.0613(9) Uani 0.50 1 d P B 5
C24 C 0.1312(6) 0.5873(15) 0.4055(10) 0.0970(17) Uani 0.50 1 d P B 5
C25 C 0.1369(8) 0.7070(14) 0.4507(9) 0.126(7) Uani 0.50 1 d P B 5
H25A H 0.1222 0.6935 0.4874 0.189 Uiso 0.50 1 calc PR B 5
H25B H 0.1220 0.7850 0.4161 0.189 Uiso 0.50 1 calc PR B 5
H25C H 0.1705 0.7259 0.4804 0.189 Uiso 0.50 1 calc PR B 5
O8 O 0.1278(6) 0.4891(15) 0.3666(9) 0.064(3) Uani 0.50 1 d P B 6
C20 C 0.1504(4) 0.5230(13) 0.4395(7) 0.0805(13) Uani 0.50 1 d P B 6
H20A H 0.1833 0.4941 0.4536 0.097 Uiso 0.50 1 calc PR B 6
H20B H 0.1382 0.4608 0.4687 0.097 Uiso 0.50 1 calc PR B 6
C21 C 0.1539(5) 0.6566(13) 0.4755(8) 0.0828(14) Uani 0.50 1 d P B 6
H21A H 0.1474 0.6528 0.5229 0.099 Uiso 0.50 1 calc PR B 6
H21B H 0.1846 0.7012 0.4882 0.099 Uiso 0.50 1 calc PR B 6
C22 C 0.1163(7) 0.7212(18) 0.4098(11) 0.113(2) Uani 0.50 1 d P B 6
H22A H 0.1278 0.8071 0.3952 0.135 Uiso 0.50 1 calc PR B 6
H22B H 0.0902 0.7452 0.4244 0.135 Uiso 0.50 1 calc PR B 6
C23 C 0.0989(4) 0.6215(10) 0.3405(7) 0.0758(13) Uani 0.50 1 d P B 6
H23A H 0.0652 0.6011 0.3244 0.091 Uiso 0.50 1 calc PR B 6
H23B H 0.1028 0.6627 0.2952 0.091 Uiso 0.50 1 calc PR B 6

loop_
_atom_site_aniso_label
_atom_site_aniso_U_11
_atom_site_aniso_U_22
_atom_site_aniso_U_33
_atom_site_aniso_U_23
_atom_site_aniso_U_13
_atom_site_aniso_U_12
C1 0.087(3) 0.075(3) 0.078(4) 0.009(3) 0.025(3) 0.009(3)
C2 0.122(5) 0.097(4) 0.115(5) 0.049(4) 0.046(4) 0.027(4)
C3 0.150(7) 0.134(6) 0.130(7) 0.078(6) 0.077(6) 0.024(6)
C4 0.113(4) 0.085(3) 0.105(5) 0.020(3) 0.058(4) -0.016(3)
C5 0.087(3) 0.066(2) 0.087(4) 0.003(2) 0.049(3) 0.000(2)
C6 0.074(3) 0.076(3) 0.100(4) 0.002(3) 0.057(3) -0.006(2)
C7 0.050(3) 0.087(4) 0.086(4) -0.006(3) 0.019(3) 0.004(2)
C8 0.081(3) 0.076(3) 0.068(3) -0.019(2) 0.015(3) -0.004(2)
C9 0.089(4) 0.089(4) 0.070(4) 0.002(3) -0.003(3) 0.018(3)
C10 0.158(8) 0.089(4) 0.060(4) 0.010(3) 0.006(5) 0.013(4)
C11 0.157(7) 0.085(4) 0.060(4) 0.007(3) 0.043(4) 0.003(4)
C12 0.099(4) 0.061(3) 0.059(3) -0.003(2) 0.034(3) 0.006(2)
C13 0.067(3) 0.069(3) 0.068(3) -0.005(2) 0.038(2) 0.014(2)
C14 0.065(3) 0.057(2) 0.065(3) -0.0137(19) 0.033(2) 0.0100(19)
C15 0.065(3) 0.0456(19) 0.046(2) -0.0031(16) 0.025(2) 0.0012(17)
C16 0.056(3) 0.042(3) 0.043(3) 0.000 0.020(3) 0.000
C17 0.056(3) 0.045(3) 0.065(4) 0.000 0.036(3) 0.000
C18 0.121(5) 0.048(2) 0.107(5) 0.000(2) 0.080(4) 0.011(2)
C19 0.140(8) 0.037(3) 0.154(9) 0.000 0.094(8) 0.000
Ni1 0.0485(4) 0.0477(4) 0.0500(4) -0.00333(19) 0.0227(3) 0.00174(18)
Cl1 0.0905(11) 0.0669(8) 0.1790(19) 0.0045(9) 0.0848(12) -0.0010(7)
N1 0.062(2) 0.0585(19) 0.066(2) 0.0089(16) 0.0294(19) 0.0063(16)
N2 0.050(2) 0.064(2) 0.066(2) -0.0028(18) 0.0274(19) 0.0020(16)
N3 0.064(2) 0.062(2) 0.047(2) -0.0047(15) 0.0193(19) 0.0047(16)
O1 0.0565(16) 0.0474(14) 0.0584(19) -0.0058(12) 0.0281(14) 0.0030(12)
O2 0.0574(17) 0.0524(15) 0.090(2) -0.0240(15) 0.0407(17) -0.0081(13)
O4 0.120(4) 0.101(3) 0.187(6) 0.008(3) 0.076(4) -0.026(3)
O5 0.243(8) 0.137(5) 0.202(7) 0.058(5) 0.139(7) 0.040(5)
O6 0.121(14) 0.22(2) 0.38(3) 0.00(2) 0.068(16) -0.079(14)
O6' 0.156(16) 0.22(3) 0.24(2) -0.103(19) 0.106(16) -0.060(15)
O7 0.170(9) 0.151(8) 0.193(11) -0.100(8) 0.082(8) -0.043(7)
O7' 0.24(5) 0.15(2) 0.33(5) 0.02(3) 0.25(5) 0.05(3)
N4 0.062(2) 0.0585(19) 0.066(2) 0.0089(16) 0.0294(19) 0.0063(16)
C24 0.113(4) 0.085(3) 0.105(5) 0.020(3) 0.058(4) -0.016(3)
C25 0.195(18) 0.081(8) 0.063(9) 0.011(6) 0.015(10) 0.085(10)
O8 0.071(5) 0.059(4) 0.070(7) -0.025(4) 0.039(4) -0.026(3)
C20 0.081(3) 0.076(3) 0.068(3) -0.019(2) 0.015(3) -0.004(2)
C21 0.087(3) 0.075(3) 0.078(4) 0.009(3) 0.025(3) 0.009(3)
C22 0.122(5) 0.097(4) 0.115(5) 0.049(4) 0.046(4) 0.027(4)
C23 0.087(3) 0.066(2) 0.087(4) 0.003(2) 0.049(3) 0.000(2)

loop_
_atom_type_symbol
_atom_type_description
_atom_type_scat_dispersion_real
_atom_type_scat_dispersion_imag
_atom_type_scat_source
C C 0.0033 0.0016 'International Tables Vol C Tables 4.2.6.8 and 6.1.1.4'
H H 0.0000 0.0000 'International Tables Vol C Tables 4.2.6.8 and 6.1.1.4'
N N 0.0061 0.0033 'International Tables Vol C Tables 4.2.6.8 and 6.1.1.4'
O O 0.0106 0.0060 'International Tables Vol C Tables 4.2.6.8 and 6.1.1.4'
Cl Cl 0.1484 0.1585 'International Tables Vol C Tables 4.2.6.8 and 6.1.1.4'
Ni Ni 0.3393 1.1124 'International Tables Vol C Tables 4.2.6.8 and 6.1.1.4'

loop_
_geom_angle_atom_site_label_1
_geom_angle_atom_site_label_2
_geom_angle_atom_site_label_3
_geom_angle
_geom_angle_site_symmetry_1
_geom_angle_site_symmetry_3
N1 C1 C2 120.7(6) . .
N1 C1 H1 119.7 . .
C2 C1 H1 119.6 . .
C3 C2 C1 120.1(6) . .
C3 C2 H2 119.9 . .
C1 C2 H2 120.0 . .
C4 C3 C2 120.1(6) . .
C4 C3 H3 119.9 . .
C2 C3 H3 120.0 . .
C3 C4 C5 117.8(6) . .
C3 C4 H4 121.1 . .
C5 C4 H4 121.1 . .
N1 C5 C4 121.5(5) . .
N1 C5 C6 117.0(4) . .
C4 C5 C6 121.5(5) . .
N2 C6 C5 110.2(4) . .
N2 C6 H6A 109.6 . .
C5 C6 H6A 109.6 . .
N2 C6 H6B 109.6 . .
C5 C6 H6B 109.6 . .
H6A C6 H6B 108.1 . .
N2 C7 C8 111.5(4) . .
N2 C7 H7A 109.4 . .
C8 C7 H7A 109.3 . .
N2 C7 H7B 109.3 . .
C8 C7 H7B 109.3 . .
H7A C7 H7B 108.0 . .
N3 C8 C9 121.1(6) . .
N3 C8 C7 117.2(5) . .
C9 C8 C7 121.6(6) . .
C10 C9 C8 119.1(7) . .
C10 C9 H9 120.4 . .
C8 C9 H9 120.4 . .
C9 C10 C11 119.9(6) . .
C9 C10 H10 120.0 . .
C11 C10 H10 120.1 . .
C12 C11 C10 118.8(7) . .
C12 C11 H11 120.6 . .
C10 C11 H11 120.6 . .
C11 C12 N3 122.8(6) . .
C11 C12 H12 118.6 . .
N3 C12 H12 118.6 . .
N2 C13 C14 111.9(4) . .
N2 C13 H13A 109.2 . .
C14 C13 H13A 109.2 . .
N2 C13 H13B 109.3 . .
C14 C13 H13B 109.3 . .
H13A C13 H13B 107.9 . .
O1 C14 C13 106.0(3) . .
O1 C14 H14A 110.5 . .
C13 C14 H14A 110.5 . .
O1 C14 H14B 110.5 . .
C13 C14 H14B 110.5 . .
H14A C14 H14B 108.7 . .
O1 C15 C18 123.0(4) . .
O1 C15 C16 116.8(3) . .
C18 C15 C16 120.2(4) . .
C15 C16 C15 118.9(5) 2 .
C15 C16 C17 120.5(2) 2 .
C15 C16 C17 120.5(2) . .
O2 C17 O2 122.6(5) . 2
O2 C17 C16 118.7(3) . .
O2 C17 C16 118.7(3) 2 .
C19 C18 C15 119.7(5) . .
C19 C18 H18 120.2 . .
C15 C18 H18 120.1 . .
C18 C19 C18 121.3(6) . 2
C18 C19 H19 119.4 . .
C18 C19 H19 119.4 2 .
O2 Ni1 N3 102.99(16) . .
O2 Ni1 N4 86.8(6) . .
N3 Ni1 N4 87.6(6) . .
O2 Ni1 N2 167.52(14) . .
N3 Ni1 N2 82.35(16) . .
N4 Ni1 N2 104.8(6) . .
O2 Ni1 N1 94.03(15) . .
N3 Ni1 N1 162.92(16) . .
N4 Ni1 N1 91.9(6) . .
N2 Ni1 N1 81.27(15) . .
O2 Ni1 O8 92.5(4) . .
N3 Ni1 O8 91.8(5) . .
N4 Ni1 O8 8.0(8) . .
N2 Ni1 O8 98.7(4) . .
N1 Ni1 O8 85.9(4) . .
O2 Ni1 O1 85.45(11) . .
N3 Ni1 O1 86.59(12) . .
N4 Ni1 O1 169.1(5) . .
N2 Ni1 O1 83.60(13) . .
N1 Ni1 O1 96.38(13) . .
O8 Ni1 O1 177.0(3) . .
O6 Cl1 O7' 24(3) . .
O6 Cl1 O4 123.8(13) . .
O7' Cl1 O4 114.3(16) . .
O6 Cl1 O5 119.6(14) . .
O7' Cl1 O5 118.9(17) . .
O4 Cl1 O5 115.8(5) . .
O6 Cl1 O7 82.3(16) . .
O7' Cl1 O7 106(2) . .
O4 Cl1 O7 98.7(6) . .
O5 Cl1 O7 98.5(6) . .
O6 Cl1 O6' 82.4(16) . .
O7' Cl1 O6' 58(2) . .
O4 Cl1 O6' 83.4(10) . .
O5 Cl1 O6' 95.9(12) . .
O7 Cl1 O6' 162.7(11) . .
C1 N1 C5 119.8(5) . .
C1 N1 Ni1 128.1(4) . .
C5 N1 Ni1 111.6(3) . .
C7 N2 C6 113.8(4) . .
C7 N2 C13 113.5(4) . .
C6 N2 C13 109.0(4) . .
C7 N2 Ni1 109.6(3) . .
C6 N2 Ni1 104.9(3) . .
C13 N2 Ni1 105.4(2) . .
C8 N3 C12 118.1(5) . .
C8 N3 Ni1 114.2(4) . .
C12 N3 Ni1 127.6(3) . .
C15 O1 C14 117.1(3) . .
C15 O1 Ni1 122.3(2) . .
C14 O1 Ni1 107.1(2) . .
C17 O2 Ni1 124.6(2) . .
C24 N4 Ni1 166.6(19) . .
N4 C24 C25 168.0(18) . .
C20 O8 C23 96.5(11) . .
C20 O8 Ni1 138.7(11) . .
C23 O8 Ni1 118.0(11) . .
O8 C20 C21 128.6(14) . .
O8 C20 H20A 104.9 . .
C21 C20 H20A 105.2 . .
O8 C20 H20B 105.1 . .
C21 C20 H20B 105.3 . .
H20A C20 H20B 106.0 . .
C22 C21 C20 96.7(13) . .
C22 C21 H21A 112.6 . .
C20 C21 H21A 112.5 . .
C22 C21 H21B 112.2 . .
C20 C21 H21B 112.5 . .
H21A C21 H21B 109.9 . .
C21 C22 C23 109.0(13) . .
C21 C22 H22A 110.1 . .
C23 C22 H22A 110.0 . .
C21 C22 H22B 109.7 . .
C23 C22 H22B 109.8 . .
H22A C22 H22B 108.3 . .
O8 C23 C22 107.8(11) . .
O8 C23 H23A 110.1 . .
C22 C23 H23A 110.3 . .
O8 C23 H23B 110.2 . .
C22 C23 H23B 110.0 . .
H23A C23 H23B 108.4 . .

loop_
_geom_bond_atom_site_label_1
_geom_bond_atom_site_label_2
_geom_bond_distance
_geom_bond_site_symmetry_2
C1 N1 1.343(6) .
C1 C2 1.379(8) .
C1 H1 0.9300 .
C2 C3 1.357(10) .
C2 H2 0.9300 .
C3 C4 1.375(10) .
C3 H3 0.9300 .
C4 C5 1.404(8) .
C4 H4 0.9300 .
C5 N1 1.336(6) .
C5 C6 1.493(8) .
C6 N2 1.496(6) .
C6 H6A 0.9700 .
C6 H6B 0.9700 .
C7 N2 1.461(7) .
C7 C8 1.517(9) .
C7 H7A 0.9700 .
C7 H7B 0.9700 .
C8 N3 1.327(7) .
C8 C9 1.397(8) .
C9 C10 1.349(11) .
C9 H9 0.9300 .
C10 C11 1.364(11) .
C10 H10 0.9300 .
C11 C12 1.351(8) .
C11 H11 0.9300 .
C12 N3 1.351(6) .
C12 H12 0.9300 .
C13 N2 1.500(6) .
C13 C14 1.513(7) .
C13 H13A 0.9700 .
C13 H13B 0.9700 .
C14 O1 1.455(5) .
C14 H14A 0.9700 .
C14 H14B 0.9700 .
C15 O1 1.381(5) .
C15 C18 1.385(6) .
C15 C16 1.396(5) .
C16 C15 1.396(5) 2
C16 C17 1.515(8) .
C17 O2 1.246(4) .
C17 O2 1.246(4) 2
C18 C19 1.369(6) .
C18 H18 0.9300 .
C19 C18 1.369(6) 2
C19 H19 0.9300 .
Ni1 O2 1.974(3) .
Ni1 N3 2.026(4) .
Ni1 N4 2.11(3) .
Ni1 N2 2.056(3) .
Ni1 N1 2.061(4) .
Ni1 O8 2.089(15) .
Ni1 O1 2.174(3) .
Cl1 O6 1.30(2) .
Cl1 O7' 1.35(2) .
Cl1 O4 1.348(5) .
Cl1 O5 1.360(7) .
Cl1 O7 1.572(10) .
Cl1 O6' 1.58(2) .
N4 C24 1.11(3) .
C24 C25 1.38(2) .
C25 H25A 0.9600 .
C25 H25B 0.9600 .
C25 H25C 0.9600 .
O8 C20 1.27(2) .
O8 C23 1.50(2) .
C20 C21 1.414(17) .
C20 H20A 0.9700 .
C20 H20B 0.9700 .
C21 C22 1.415(19) .
C21 H21A 0.9700 .
C21 H21B 0.9700 .
C22 C23 1.49(2) .
C22 H22A 0.9700 .
C22 H22B 0.9700 .
C23 H23A 0.9700 .
C23 H23B 0.9700 .
